data_1515937
loop_
_publ_author_name
'Adams, Dave J.'
'Morris, Kyle'
'Chen, Lin'
'Serpell, Louise C.'
'Bacsa, John'
'Day, Graeme M.'

_publ_section_title
;
 The delicate balance between gelation and crystallisation: structural and
 computational investigations
;
_journal_issue 17
_journal_name_full 'Soft Matter'
_journal_page_first 4144
_journal_paper_doi 10.1039/c0sm00409j
_journal_volume 6
_journal_year 2010
_chemical_absolute_configuration rm
_chemical_formula_sum 'C17 H18 N2 O5'
_chemical_formula_weight 330.33
_chemical_name_common 2NaG
_chemical_name_systematic
;
(2Z)-[(2-{[(naphthalen-1-yloxy)acetyl]amino}propanoyl)
imino]ethanoic acid
;
_space_group_IT_number 4
_symmetry_cell_setting monoclinic
_symmetry_space_group_name_Hall 'P 2yb'
_symmetry_space_group_name_H-M 'P 1 21 1'
_atom_sites_solution_hydrogens geom
_atom_sites_solution_primary direct
_atom_sites_solution_secondary difmap
_audit_creation_method SHELXL-97
_cell_angle_alpha 90.00
_cell_angle_beta 96.518(9)
_cell_angle_gamma 90.00
_cell_formula_units_Z 2
_cell_length_a 9.872(5)
_cell_length_b 4.921(3)
_cell_length_c 16.859(9)
_cell_measurement_reflns_used 747
_cell_measurement_temperature 100(2)
_cell_measurement_theta_max 23.54
_cell_measurement_theta_min 2.28
_cell_volume 813.7(8)
_computing_cell_refinement 'SAINT v6.45a (Bruker, 2005)'
_computing_data_collection 'SMART v.5.632 (Bruker, 2005)'
_computing_data_reduction 'SAINT v6.45a (Bruker, 2005)'
_computing_structure_refinement 'SHELXL-97 (Sheldrick, 2008)'
_computing_structure_solution 'SHELXS-97 (Sheldrick, 2008)'
_diffrn_ambient_temperature 100(2)
_diffrn_measured_fraction_theta_full 0.986
_diffrn_measured_fraction_theta_max 0.986
_diffrn_measurement_device_type 'Bruker D8 diffractometer with APEX detector'
_diffrn_measurement_method '\w scans with a narrow frame width'
_diffrn_radiation_monochromator graphite
_diffrn_radiation_source 'fine-focus sealed tube'
_diffrn_radiation_type MoK\a
_diffrn_radiation_wavelength 0.71073
_diffrn_reflns_av_R_equivalents 0.1255
_diffrn_reflns_av_sigmaI/netI 0.3184
_diffrn_reflns_limit_h_max 10
_diffrn_reflns_limit_h_min -11
_diffrn_reflns_limit_k_max 5
_diffrn_reflns_limit_k_min -5
_diffrn_reflns_limit_l_max 18
_diffrn_reflns_limit_l_min -13
_diffrn_reflns_number 3491
_diffrn_reflns_theta_full 23.58
_diffrn_reflns_theta_max 23.58
_diffrn_reflns_theta_min 3.01
_exptl_absorpt_coefficient_mu 0.100
_exptl_absorpt_correction_T_max 0.9950
_exptl_absorpt_correction_T_min 0.9515
_exptl_absorpt_correction_type multi-scan
_exptl_absorpt_process_details 'SADABS V2008-1 (Sheldrick, 2008)'
_exptl_crystal_colour colourless
_exptl_crystal_density_diffrn 1.348
_exptl_crystal_density_method 'not measured'
_exptl_crystal_description prism
_exptl_crystal_F_000 348
_exptl_crystal_size_max 0.50
_exptl_crystal_size_mid 0.10
_exptl_crystal_size_min 0.05
_refine_diff_density_max 0.231
_refine_diff_density_min -0.246
_refine_diff_density_rms 0.063
_refine_ls_abs_structure_details 'Flack H D (1983), Acta Cryst. A39, 876-881'
_refine_ls_abs_structure_Flack 1(4)
_refine_ls_extinction_method none
_refine_ls_goodness_of_fit_ref 0.865
_refine_ls_hydrogen_treatment mixed
_refine_ls_matrix_type full
_refine_ls_number_parameters 221
_refine_ls_number_reflns 2210
_refine_ls_number_restraints 225
_refine_ls_restrained_S_all 0.822
_refine_ls_R_factor_all 0.1748
_refine_ls_R_factor_gt 0.0900
_refine_ls_shift/su_max 0.004
_refine_ls_shift/su_mean 0.001
_refine_ls_structure_factor_coef Fsqd
_refine_ls_weighting_details 'calc w=1/[\s^2^(Fo^2^)+(0.0000P)^2^+0.0000P] where P=(Fo^2^+2Fc^2^)/3'
_refine_ls_weighting_scheme calc
_refine_ls_wR_factor_gt 0.1911
_refine_ls_wR_factor_ref 0.2337
_reflns_number_gt 1143
_reflns_number_total 2210
_reflns_threshold_expression >2sigma(I)
_cod_data_source_file c0sm00409j.txt
_cod_data_source_block 2NaG
_cod_original_cell_volume 813.8(8)
_cod_original_sg_symbol_H-M P21
_cod_database_code 1515937

loop_
_symmetry_equiv_pos_as_xyz
'x, y, z'
'-x, y+1/2, -z'

loop_
_atom_site_aniso_label
_atom_site_aniso_U_11
_atom_site_aniso_U_22
_atom_site_aniso_U_33
_atom_site_aniso_U_23
_atom_site_aniso_U_13
_atom_site_aniso_U_12
O1 0.016(3) 0.039(5) 0.021(3) 0.003(3) -0.003(2) 0.001(3)
O2 0.023(3) 0.031(4) 0.025(3) 0.004(3) 0.003(3) 0.010(3)
O3 0.022(3) 0.023(5) 0.033(4) -0.001(3) 0.008(3) -0.004(3)
O4 0.021(3) 0.086(6) 0.022(4) -0.004(4) -0.005(3) 0.010(4)
O5 0.011(3) 0.053(5) 0.025(3) -0.004(3) 0.000(3) 0.008(3)
N1 0.014(4) 0.030(6) 0.023(4) 0.008(4) 0.007(3) -0.001(4)
N2 0.010(4) 0.037(7) 0.026(4) 0.002(4) 0.003(3) -0.002(4)
C1 0.017(4) 0.033(6) 0.022(4) 0.010(4) 0.009(3) 0.001(4)
C2 0.017(4) 0.037(6) 0.020(5) -0.004(4) 0.008(4) 0.006(4)
C3 0.022(5) 0.047(7) 0.030(5) -0.004(5) 0.009(4) -0.002(5)
C4 0.019(4) 0.039(7) 0.036(5) 0.005(5) 0.006(4) 0.002(4)
C5 0.019(4) 0.026(6) 0.022(4) -0.008(4) 0.009(3) 0.004(4)
C6 0.018(4) 0.024(6) 0.040(5) 0.008(4) 0.008(4) 0.007(4)
C7 0.028(5) 0.020(6) 0.024(5) 0.003(4) 0.001(4) 0.014(4)
C8 0.031(5) 0.022(7) 0.037(5) 0.007(4) -0.013(4) 0.002(4)
C9 0.022(4) 0.029(6) 0.025(4) 0.003(4) 0.011(3) 0.006(4)
C10 0.017(4) 0.023(6) 0.026(4) -0.002(4) -0.001(3) 0.014(4)
C11 0.014(3) 0.032(5) 0.034(4) -0.008(3) 0.007(3) -0.005(3)
C12 0.014(3) 0.032(5) 0.034(4) -0.008(3) 0.007(3) -0.005(3)
C13 0.010(4) 0.020(6) 0.024(5) 0.005(4) 0.000(3) -0.008(4)
C14 0.031(5) 0.026(6) 0.023(5) -0.002(4) 0.002(4) -0.012(5)
C15 0.013(4) 0.020(7) 0.016(4) 0.006(4) -0.007(3) 0.000(5)
C16 0.015(4) 0.044(8) 0.017(4) 0.003(5) 0.007(3) -0.010(5)
C17 0.027(5) 0.047(7) 0.020(5) 0.003(5) -0.003(4) -0.014(5)

loop_
_atom_site_label
_atom_site_type_symbol
_atom_site_thermal_displace_type
_atom_site_fract_x
_atom_site_fract_y
_atom_site_fract_z
_atom_site_occupancy
_atom_site_U_iso_or_equiv
_atom_site_calc_flag
_atom_site_refinement_flags
O1 O Uani 0.7137(5) 0.4937(13) 0.7844(3) 1.000 0.026(2) . .
O2 O Uani 0.6906(5) 0.9017(14) 0.6085(3) 1.000 0.0263(19) . .
O3 O Uani 1.0401(5) 0.6546(14) 0.6220(3) 1.000 0.026(2) . .
O4 O Uani 1.3517(5) 0.9244(18) 0.6485(3) 1.000 0.044(3) . .
O5 O Uani 1.4292(5) 0.9048(15) 0.5282(3) 1.000 0.030(2) . .
N1 N Uani 0.8521(6) 0.8535(15) 0.7149(4) 1.000 0.022(3) . .
N2 N Uani 1.0931(6) 1.0803(16) 0.5803(4) 1.000 0.024(3) . .
C1 C Uani 0.6494(8) 0.293(2) 0.8266(5) 1.000 0.024(3) . .
C2 C Uani 0.5333(8) 0.158(2) 0.7935(5) 1.000 0.024(3) . .
C3 C Uani 0.4793(8) -0.047(2) 0.8394(5) 1.000 0.033(3) . .
C4 C Uani 0.5403(8) -0.119(2) 0.9126(5) 1.000 0.031(3) . .
C5 C Uani 0.6580(8) 0.0210(19) 0.9485(5) 1.000 0.022(3) . .
C6 C Uani 0.7184(8) -0.031(2) 1.0276(5) 1.000 0.027(3) . .
C7 C Uani 0.8264(8) 0.119(2) 1.0607(5) 1.000 0.024(3) . .
C8 C Uani 0.8798(9) 0.338(2) 1.0185(5) 1.000 0.031(3) . .
C9 C Uani 0.8268(7) 0.385(2) 0.9412(5) 1.000 0.025(3) . .
C10 C Uani 0.7127(8) 0.241(2) 0.9043(5) 1.000 0.022(3) . .
C11 C Uani 0.6493(8) 0.573(2) 0.7058(5) 1.000 0.026(2) . .
C12 C Uani 0.7319(8) 0.791(2) 0.6733(5) 1.000 0.026(2) . .
C13 C Uani 0.9492(7) 1.0430(18) 0.6883(5) 1.000 0.018(3) . .
C14 C Uani 1.0472(8) 1.142(2) 0.7598(5) 1.000 0.027(3) . .
C15 C Uani 1.0312(7) 0.907(2) 0.6263(5) 1.000 0.017(3) . .
C16 C Uani 1.1920(7) 0.983(2) 0.5294(4) 1.000 0.025(3) . .
C17 C Uani 1.3323(8) 0.937(2) 0.5767(5) 1.000 0.032(3) . .
H1 H Uiso 0.865(6) 0.751(11) 0.765(2) 1.000 0.050(18) . .
H2 H Uiso 0.49130 0.20240 0.74160 1.000 0.0290 calc R
H2N H Uiso 1.087(9) 1.276(4) 0.590(5) 1.000 0.05(3) . .
H3 H Uiso 0.39800 -0.13800 0.81850 1.000 0.0390 calc R
H4 H Uiso 0.50390 -0.26450 0.94040 1.000 0.0370 calc R
H5 H Uiso 1.50470 0.87980 0.55550 1.000 0.0360 calc R
H6 H Uiso 0.68310 -0.17170 1.05780 1.000 0.0320 calc R
H7 H Uiso 0.86710 0.07650 1.11300 1.000 0.0290 calc R
H8 H Uiso 0.95080 0.44900 1.04370 1.000 0.0380 calc R
H9 H Uiso 0.86800 0.51990 0.91140 1.000 0.0290 calc R
H11A H Uiso 0.64310 0.41440 0.66960 1.000 0.0320 calc R
H11B H Uiso 0.55580 0.64020 0.71000 1.000 0.0320 calc R
H13 H Uiso 0.89880 1.20280 0.66300 1.000 0.0210 calc R
H14A H Uiso 0.99460 1.21810 0.80050 1.000 0.0400 calc R
H14B H Uiso 1.10760 1.28190 0.74210 1.000 0.0400 calc R
H14C H Uiso 1.10190 0.98860 0.78260 1.000 0.0400 calc R
H16A H Uiso 1.20060 1.11770 0.48660 1.000 0.0300 calc R
H16B H Uiso 1.15930 0.81050 0.50390 1.000 0.0300 calc R

loop_
_atom_type_symbol
_atom_type_description
_atom_type_scat_dispersion_real
_atom_type_scat_dispersion_imag
_atom_type_scat_source
C C 0.0033 0.0016 'International Tables Vol C Tables 4.2.6.8 and 6.1.1.4'
H H 0.0000 0.0000 'International Tables Vol C Tables 4.2.6.8 and 6.1.1.4'
N N 0.0061 0.0033 'International Tables Vol C Tables 4.2.6.8 and 6.1.1.4'
O O 0.0106 0.0060 'International Tables Vol C Tables 4.2.6.8 and 6.1.1.4'

loop_
_geom_angle_atom_site_label_1
_geom_angle_atom_site_label_2
_geom_angle_atom_site_label_3
_geom_angle
_geom_angle_publ_flag
C1 O1 C11 118.2(6) yes
C17 O5 H5 110.00 no
C12 N1 C13 124.3(7) yes
C15 N2 C16 120.8(8) yes
C13 N1 H1 125(3) no
C12 N1 H1 111(3) no
C16 N2 H2N 119(5) no
C15 N2 H2N 119(5) no
C2 C1 C10 123.1(8) no
O1 C1 C2 122.1(7) yes
O1 C1 C10 114.8(7) yes
C1 C2 C3 117.9(8) no
C2 C3 C4 121.9(8) no
C3 C4 C5 121.1(8) no
C4 C5 C10 118.4(8) no
C4 C5 C6 123.1(8) no
C6 C5 C10 118.4(8) no
C5 C6 C7 120.8(8) no
C6 C7 C8 121.4(8) no
C7 C8 C9 118.7(8) no
C8 C9 C10 122.3(8) no
C1 C10 C9 124.4(8) no
C1 C10 C5 117.4(8) no
C5 C10 C9 118.2(8) no
O1 C11 C12 109.1(7) yes
O2 C12 N1 122.6(8) yes
N1 C12 C11 117.4(7) yes
O2 C12 C11 119.9(7) yes
N1 C13 C15 110.3(7) yes
C14 C13 C15 109.7(6) no
N1 C13 C14 110.0(7) yes
O3 C15 C13 121.1(7) yes
N2 C15 C13 115.0(8) yes
O3 C15 N2 123.9(7) yes
N2 C16 C17 111.7(6) yes
O4 C17 C16 124.1(7) yes
O5 C17 C16 111.5(6) yes
O4 C17 O5 124.4(7) yes
C1 C2 H2 121.00 no
C3 C2 H2 121.00 no
C2 C3 H3 119.00 no
C4 C3 H3 119.00 no
C3 C4 H4 120.00 no
C5 C4 H4 119.00 no
C5 C6 H6 120.00 no
C7 C6 H6 120.00 no
C6 C7 H7 119.00 no
C8 C7 H7 119.00 no
C7 C8 H8 120.00 no
C9 C8 H8 121.00 no
C8 C9 H9 119.00 no
C10 C9 H9 119.00 no
O1 C11 H11A 110.00 no
O1 C11 H11B 110.00 no
C12 C11 H11A 110.00 no
C12 C11 H11B 110.00 no
H11A C11 H11B 108.00 no
N1 C13 H13 109.00 no
C14 C13 H13 109.00 no
C15 C13 H13 109.00 no
C13 C14 H14A 109.00 no
C13 C14 H14B 110.00 no
C13 C14 H14C 109.00 no
H14A C14 H14B 110.00 no
H14A C14 H14C 109.00 no
H14B C14 H14C 109.00 no
N2 C16 H16A 109.00 no
N2 C16 H16B 109.00 no
C17 C16 H16A 109.00 no
C17 C16 H16B 109.00 no
H16A C16 H16B 108.00 no

loop_
_geom_bond_atom_site_label_1
_geom_bond_atom_site_label_2
_geom_bond_distance
_geom_bond_publ_flag
O1 C1 1.410(11) yes
O1 C11 1.456(10) yes
O2 C12 1.247(10) yes
O3 C15 1.248(12) yes
O4 C17 1.206(10) yes
O5 C17 1.337(10) yes
O5 H5 0.8400 no
N1 C12 1.344(10) yes
N1 C13 1.445(10) yes
N2 C15 1.345(11) yes
N2 C16 1.452(10) yes
N1 H1 0.98(4) no
N2 H2N 0.98(3) no
C1 C10 1.409(12) no
C1 C2 1.386(12) no
C2 C3 1.412(13) no
C3 C4 1.357(12) no
C4 C5 1.425(12) no
C5 C6 1.421(12) no
C5 C10 1.453(13) no
C6 C7 1.363(12) no
C7 C8 1.425(13) no
C8 C9 1.368(12) no
C9 C10 1.414(12) no
C11 C12 1.489(13) no
C13 C14 1.537(12) no
C13 C15 1.545(11) no
C16 C17 1.535(11) no
C2 H2 0.9500 no
C3 H3 0.9500 no
C4 H4 0.9500 no
C6 H6 0.9500 no
C7 H7 0.9500 no
C8 H8 0.9500 no
C9 H9 0.9500 no
C11 H11A 0.9900 no
C11 H11B 0.9900 no
C13 H13 1.0000 no
C14 H14A 0.9800 no
C14 H14B 0.9800 no
C14 H14C 0.9800 no
C16 H16A 0.9900 no
C16 H16B 0.9900 no

loop_
_geom_hbond_atom_site_label_D
_geom_hbond_atom_site_label_H
_geom_hbond_atom_site_label_A
_geom_hbond_distance_DH
_geom_hbond_distance_HA
_geom_hbond_distance_DA
_geom_hbond_angle_DHA
_geom_hbond_site_symmetry_A
_geom_hbond_publ_flag
N1 H1 O1 0.98(4) 2.01(6) 2.596(9) 116(4) . yes
N2 H2N O3 0.98(3) 2.01(4) 2.973(10) 168(7) 1_565 yes
O5 H5 O2 0.8400 1.9500 2.775(7) 167.00 1_655 yes
C2 H2 O4 0.9500 2.4000 3.085(10) 129.00 1_445 yes
C11 H11B O4 0.9900 2.5700 3.451(11) 148.00 1_455 yes
C16 H16A O2 0.9900 2.4600 3.407(10) 159.00 2_756 yes
